data_7220602
loop_
_publ_author_name
'Liu, Kang'
'Ma, Benhua'
'Guo, Xiaolei'
'Ma, Dingxuan'
'Meng, Lingkun'
'Zeng, Guang'
'Yang, Fen'
'Li, Guanghua'
'Shi, Zhan'
'Feng, Shouhua'

_publ_section_title
;
 Syntheses, structures, luminescence and magnetic properties of eleven
 coordination polymers constructed by a N,N&#x2032;-sulfuryldiimidazole
 ligand
;
_journal_issue 27
_journal_name_full CrystEngComm
_journal_page_first 5054
_journal_paper_doi 10.1039/C5CE00807G
_journal_volume 17
_journal_year 2015
_chemical_formula_moiety 'C6 H6 Cd N10 O2 S'
_chemical_formula_sum 'C6 H6 Cd N10 O2 S'
_chemical_formula_weight 394.69
_chemical_melting_point ?
_chemical_name_systematic
; 
 ? 
;
_space_group_IT_number 2
_symmetry_cell_setting triclinic
_symmetry_space_group_name_Hall '-P 1'
_symmetry_space_group_name_H-M 'P -1'
_atom_sites_solution_hydrogens geom
_atom_sites_solution_primary direct
_atom_sites_solution_secondary difmap
_audit_creation_method SHELXL-97
_audit_update_record
;
2015-05-26 deposited with the CCDC.
2015-06-01 downloaded from the CCDC.
;
_cell_angle_alpha 64.702(3)
_cell_angle_beta 80.817(4)
_cell_angle_gamma 88.608(4)
_cell_formula_units_Z 2
_cell_length_a 6.6171(4)
_cell_length_b 10.0019(6)
_cell_length_c 10.9248(7)
_cell_measurement_reflns_used 2244
_cell_measurement_temperature 293(2)
_cell_measurement_theta_max 24.99
_cell_measurement_theta_min 2.09
_cell_volume 644.54(7)
_computing_cell_refinement 'Bruker SMART'
_computing_data_collection 'Bruker SMART'
_computing_data_reduction 'Bruker SMART'
_computing_molecular_graphics SHELXP-97
_computing_publication_material SHELXTL
_computing_structure_refinement 'SHELXL-97 (Sheldrick, 1997)'
_computing_structure_solution 'SHELXS-97 (Sheldrick, 1990)'
_diffrn_ambient_temperature 293(2)
_diffrn_detector_area_resol_mean 9.00cm
_diffrn_measured_fraction_theta_full 0.993
_diffrn_measured_fraction_theta_max 0.993
_diffrn_measurement_device_type 'CCD area detector'
_diffrn_measurement_method 'phi and omega scans'
_diffrn_radiation_monochromator graphite
_diffrn_radiation_source 'fine-focus sealed tube'
_diffrn_radiation_type MoK\a
_diffrn_radiation_wavelength 0.71073
_diffrn_reflns_av_R_equivalents 0.0333
_diffrn_reflns_av_sigmaI/netI 0.0278
_diffrn_reflns_limit_h_max 7
_diffrn_reflns_limit_h_min -6
_diffrn_reflns_limit_k_max 11
_diffrn_reflns_limit_k_min -11
_diffrn_reflns_limit_l_max 12
_diffrn_reflns_limit_l_min -11
_diffrn_reflns_number 3614
_diffrn_reflns_theta_full 24.99
_diffrn_reflns_theta_max 24.99
_diffrn_reflns_theta_min 2.09
_diffrn_standards_decay_% none
_diffrn_standards_interval_count none
_diffrn_standards_interval_time none
_diffrn_standards_number none
_exptl_absorpt_coefficient_mu 1.876
_exptl_absorpt_correction_T_max 0.587
_exptl_absorpt_correction_T_min 0.522
_exptl_absorpt_correction_type empirical
_exptl_absorpt_process_details SADABS
_exptl_crystal_colour colourless
_exptl_crystal_density_diffrn 2.034
_exptl_crystal_density_meas ?
_exptl_crystal_density_method 'not measured'
_exptl_crystal_description block
_exptl_crystal_F_000 384
_exptl_crystal_size_max 0.36
_exptl_crystal_size_mid 0.32
_exptl_crystal_size_min 0.28
_refine_diff_density_max 0.612
_refine_diff_density_min -0.752
_refine_diff_density_rms 0.091
_refine_ls_extinction_method none
_refine_ls_goodness_of_fit_ref 1.093
_refine_ls_hydrogen_treatment constr
_refine_ls_matrix_type full
_refine_ls_number_parameters 181
_refine_ls_number_reflns 2244
_refine_ls_number_restraints 0
_refine_ls_restrained_S_all 1.093
_refine_ls_R_factor_all 0.0239
_refine_ls_R_factor_gt 0.0226
_refine_ls_shift/su_max 0.000
_refine_ls_shift/su_mean 0.000
_refine_ls_structure_factor_coef Fsqd
_refine_ls_weighting_details 'calc w=1/[\s^2^(Fo^2^)+(0.0395P)^2^+0.2341P] where P=(Fo^2^+2Fc^2^)/3'
_refine_ls_weighting_scheme calc
_refine_ls_wR_factor_gt 0.0613
_refine_ls_wR_factor_ref 0.0625
_reflns_number_gt 2136
_reflns_number_total 2244
_reflns_threshold_expression >2sigma(I)
_cod_data_source_file c5ce00807g3.cif
_cod_data_source_block sad
_cod_depositor_comments
;
The following automatic conversions were performed:

'_chemical_melting_point' value 'not measured' was changed to '?' -
the value is undefined or not given.

'_exptl_crystal_density_meas' value 'none' was changed to '?' - the
value is perceived as not measured.

Automatic conversion script
Id: cif_fix_values 3271 2015-04-21 07:52:19Z andrius 

 Adding full bibliography for 7220595--7220605.cif.
;
_cod_original_sg_symbol_Hall -P1
_cod_original_sg_symbol_H-M P-1
_cod_database_code 7220602

loop_
_symmetry_equiv_pos_as_xyz
'x, y, z'
'-x, -y, -z'

loop_
_atom_site_label
_atom_site_type_symbol
_atom_site_fract_x
_atom_site_fract_y
_atom_site_fract_z
_atom_site_U_iso_or_equiv
_atom_site_adp_type
_atom_site_occupancy
_atom_site_symmetry_multiplicity
_atom_site_calc_flag
_atom_site_refinement_flags
Cd1 Cd 0.76726(3) 0.488235(19) 0.428724(17) 0.02571(10) Uani 1 1 d .
S1 S 0.62434(11) 0.79416(8) -0.15541(7) 0.03213(17) Uani 1 1 d .
O1 O 0.5754(4) 0.9433(3) -0.2241(2) 0.0478(6) Uani 1 1 d .
O2 O 0.4949(3) 0.6708(3) -0.1277(2) 0.0457(6) Uani 1 1 d .
N1 N 0.7322(4) 0.6659(3) 0.2072(2) 0.0322(5) Uani 1 1 d .
N2 N 0.6849(4) 0.7746(2) -0.0071(2) 0.0287(5) Uani 1 1 d .
N3 N 0.8459(4) 0.7716(3) -0.2390(2) 0.0320(5) Uani 1 1 d .
N4 N 1.0808(4) 0.6678(3) -0.3307(3) 0.0356(6) Uani 1 1 d .
N5 N 0.5591(4) 0.6244(3) 0.5241(3) 0.0391(6) Uani 1 1 d .
N6 N 0.6148(4) 0.7422(3) 0.5065(3) 0.0332(6) Uani 1 1 d .
N7 N 0.6746(5) 0.8573(3) 0.4901(4) 0.0547(8) Uani 1 1 d .
N8 N 0.9185(4) 0.3631(3) 0.6205(3) 0.0381(6) Uani 1 1 d .
N9 N 0.8308(4) 0.3114(3) 0.7365(3) 0.0348(6) Uani 1 1 d .
N10 N 0.7512(5) 0.2633(4) 0.8489(3) 0.0582(9) Uani 1 1 d .
C1 C 0.6911(4) 0.6429(3) 0.1056(3) 0.0315(6) Uani 1 1 d .
H1B H 0.6689 0.5500 0.1087 0.038 Uiso 1 1 calc R
C2 C 0.7519(5) 0.8182(3) 0.1608(3) 0.0370(7) Uani 1 1 d .
H2B H 0.7802 0.8660 0.2132 0.044 Uiso 1 1 calc R
C3 C 0.7244(5) 0.8869(3) 0.0294(3) 0.0344(6) Uani 1 1 d .
H3A H 0.7307 0.9883 -0.0256 0.041 Uiso 1 1 calc R
C4 C 0.9019(5) 0.6456(3) -0.2540(3) 0.0345(6) Uani 1 1 d .
H4B H 0.8232 0.5572 -0.2149 0.041 Uiso 1 1 calc R
C5 C 1.0023(5) 0.8786(3) -0.3133(3) 0.0397(7) Uani 1 1 d .
H5B H 1.0078 0.9755 -0.3232 0.048 Uiso 1 1 calc R
C6 C 1.1438(5) 0.8130(4) -0.3679(3) 0.0409(7) Uani 1 1 d .
H6A H 1.2673 0.8585 -0.4231 0.049 Uiso 1 1 calc R

loop_
_atom_site_aniso_label
_atom_site_aniso_U_11
_atom_site_aniso_U_22
_atom_site_aniso_U_33
_atom_site_aniso_U_23
_atom_site_aniso_U_13
_atom_site_aniso_U_12
Cd1 0.02057(13) 0.03129(14) 0.02546(13) -0.01307(10) -0.00145(8) -0.00054(8)
S1 0.0322(4) 0.0393(4) 0.0295(4) -0.0184(3) -0.0079(3) 0.0080(3)
O1 0.0590(15) 0.0499(13) 0.0396(12) -0.0216(11) -0.0181(11) 0.0256(12)
O2 0.0345(12) 0.0642(15) 0.0492(13) -0.0344(12) -0.0062(10) -0.0043(10)
N1 0.0332(13) 0.0330(12) 0.0290(12) -0.0109(10) -0.0082(10) 0.0014(10)
N2 0.0313(12) 0.0309(12) 0.0246(11) -0.0132(10) -0.0028(9) 0.0019(9)
N3 0.0374(13) 0.0306(12) 0.0286(12) -0.0151(10) 0.0001(10) 0.0024(10)
N4 0.0352(14) 0.0361(13) 0.0372(13) -0.0186(11) -0.0022(11) 0.0030(10)
N5 0.0225(12) 0.0426(15) 0.0548(16) -0.0275(13) 0.0063(11) -0.0050(10)
N6 0.0272(12) 0.0422(15) 0.0332(13) -0.0187(11) -0.0056(10) 0.0017(11)
N7 0.0566(19) 0.0378(16) 0.071(2) -0.0233(15) -0.0107(16) -0.0101(13)
N8 0.0266(13) 0.0503(15) 0.0317(14) -0.0116(12) -0.0064(11) -0.0022(11)
N9 0.0257(12) 0.0309(12) 0.0393(16) -0.0067(11) -0.0066(12) 0.0009(10)
N10 0.0416(17) 0.065(2) 0.0411(17) -0.0030(15) 0.0099(14) -0.0015(14)
C1 0.0328(15) 0.0295(14) 0.0315(14) -0.0122(12) -0.0053(12) 0.0017(11)
C2 0.0450(18) 0.0357(15) 0.0371(16) -0.0195(13) -0.0139(13) 0.0033(13)
C3 0.0397(17) 0.0283(14) 0.0361(15) -0.0143(12) -0.0073(13) 0.0024(12)
C4 0.0406(17) 0.0307(14) 0.0331(14) -0.0157(12) -0.0022(13) 0.0006(12)
C5 0.0453(18) 0.0319(15) 0.0418(16) -0.0180(13) 0.0007(14) -0.0037(13)
C6 0.0364(17) 0.0389(17) 0.0453(18) -0.0192(15) 0.0030(14) -0.0030(13)

loop_
_atom_type_symbol
_atom_type_description
_atom_type_scat_dispersion_real
_atom_type_scat_dispersion_imag
_atom_type_scat_source
C C 0.0033 0.0016 'International Tables Vol C Tables 4.2.6.8 and 6.1.1.4'
H H 0.0000 0.0000 'International Tables Vol C Tables 4.2.6.8 and 6.1.1.4'
Cd Cd -0.8075 1.2024 'International Tables Vol C Tables 4.2.6.8 and 6.1.1.4'
N N 0.0061 0.0033 'International Tables Vol C Tables 4.2.6.8 and 6.1.1.4'
O O 0.0106 0.0060 'International Tables Vol C Tables 4.2.6.8 and 6.1.1.4'
S S 0.1246 0.1234 'International Tables Vol C Tables 4.2.6.8 and 6.1.1.4'

loop_
_geom_angle_atom_site_label_1
_geom_angle_atom_site_label_2
_geom_angle_atom_site_label_3
_geom_angle
_geom_angle_site_symmetry_1
_geom_angle_site_symmetry_3
N8 Cd1 N5 106.78(10) . 2_666
N8 Cd1 N5 94.83(10) . .
N5 Cd1 N5 76.62(11) 2_666 .
N8 Cd1 N1 158.39(9) . .
N5 Cd1 N1 94.82(10) 2_666 .
N5 Cd1 N1 89.71(10) . .
N8 Cd1 N4 90.13(10) . 2_765
N5 Cd1 N4 92.96(9) 2_666 2_765
N5 Cd1 N4 169.38(9) . 2_765
N1 Cd1 N4 89.09(9) . 2_765
N8 Cd1 N8 76.69(10) . 2_766
N5 Cd1 N8 171.70(9) 2_666 2_766
N5 Cd1 N8 95.70(9) . 2_766
N1 Cd1 N8 81.85(8) . 2_766
N4 Cd1 N8 94.57(9) 2_765 2_766
N8 Cd1 Cd1 103.74(7) . 2_666
N5 Cd1 Cd1 38.39(7) 2_666 2_666
N5 Cd1 Cd1 38.23(6) . 2_666
N1 Cd1 Cd1 92.88(6) . 2_666
N4 Cd1 Cd1 131.32(7) 2_765 2_666
N8 Cd1 Cd1 133.86(7) 2_766 2_666
N8 Cd1 Cd1 39.57(7) . 2_766
N5 Cd1 Cd1 145.77(7) 2_666 2_766
N5 Cd1 Cd1 96.74(7) . 2_766
N1 Cd1 Cd1 118.93(6) . 2_766
N4 Cd1 Cd1 93.07(7) 2_765 2_766
N8 Cd1 Cd1 37.12(6) 2_766 2_766
Cd1 Cd1 Cd1 126.929(10) 2_666 2_766
O1 S1 O2 124.74(15) . .
O1 S1 N2 106.29(13) . .
O2 S1 N2 107.40(13) . .
O1 S1 N3 107.59(14) . .
O2 S1 N3 105.93(13) . .
N2 S1 N3 102.90(12) . .
C1 N1 C2 106.4(2) . .
C1 N1 Cd1 127.8(2) . .
C2 N1 Cd1 125.77(19) . .
C1 N2 C3 107.3(2) . .
C1 N2 S1 125.7(2) . .
C3 N2 S1 126.82(19) . .
C4 N3 C5 107.3(2) . .
C4 N3 S1 126.1(2) . .
C5 N3 S1 126.5(2) . .
C4 N4 C6 106.4(3) . .
C4 N4 Cd1 126.3(2) . 2_765
C6 N4 Cd1 125.9(2) . 2_765
N6 N5 Cd1 132.5(2) . 2_666
N6 N5 Cd1 120.3(2) . .
Cd1 N5 Cd1 103.38(11) 2_666 .
N7 N6 N5 178.3(3) . .
N9 N8 Cd1 125.3(2) . .
N9 N8 Cd1 116.7(2) . 2_766
Cd1 N8 Cd1 103.31(10) . 2_766
N10 N9 N8 178.0(3) . .
N1 C1 N2 110.5(2) . .
N1 C1 H1B 124.7 . .
N2 C1 H1B 124.7 . .
C3 C2 N1 110.4(3) . .
C3 C2 H2B 124.8 . .
N1 C2 H2B 124.8 . .
C2 C3 N2 105.4(2) . .
C2 C3 H3A 127.3 . .
N2 C3 H3A 127.3 . .
N4 C4 N3 110.3(3) . .
N4 C4 H4B 124.9 . .
N3 C4 H4B 124.9 . .
C6 C5 N3 105.5(3) . .
C6 C5 H5B 127.3 . .
N3 C5 H5B 127.3 . .
C5 C6 N4 110.5(3) . .
C5 C6 H6A 124.7 . .
N4 C6 H6A 124.7 . .

loop_
_geom_bond_atom_site_label_1
_geom_bond_atom_site_label_2
_geom_bond_distance
_geom_bond_site_symmetry_2
Cd1 N8 2.308(2) .
Cd1 N5 2.338(3) 2_666
Cd1 N5 2.346(3) .
Cd1 N1 2.356(2) .
Cd1 N4 2.366(3) 2_765
Cd1 N8 2.436(3) 2_766
Cd1 Cd1 3.6750(4) 2_666
Cd1 Cd1 3.7212(4) 2_766
S1 O1 1.410(2) .
S1 O2 1.413(2) .
S1 N2 1.661(2) .
S1 N3 1.663(2) .
N1 C1 1.295(4) .
N1 C2 1.387(4) .
N2 C1 1.372(4) .
N2 C3 1.384(4) .
N3 C4 1.374(4) .
N3 C5 1.385(4) .
N4 C4 1.300(4) .
N4 C6 1.385(4) .
N4 Cd1 2.366(3) 2_765
N5 N6 1.169(4) .
N5 Cd1 2.338(3) 2_666
N6 N7 1.157(4) .
N8 N9 1.195(4) .
N8 Cd1 2.436(3) 2_766
N9 N10 1.148(4) .
C1 H1B 0.9300 .
C2 C3 1.342(4) .
C2 H2B 0.9300 .
C3 H3A 0.9300 .
C4 H4B 0.9300 .
C5 C6 1.338(5) .
C5 H5B 0.9300 .
C6 H6A 0.9300 .
